data_7049216
loop_
_publ_author_name
'Coburger, Peter'
'Kahraman, Gizem'
'Straube, Axel'
'Hey-Hawkins, Evamarie'

_publ_section_title
;
 Rhodium(i) complexes with carborane-substituted P,N ligands:
 investigations of electronic structure and dynamic behaviour.
;
_journal_issue 26
_journal_name_full 'Dalton transactions (Cambridge, England : 2003)'
_journal_page_first 9625
_journal_page_last 9630
_journal_paper_doi 10.1039/c9dt00628a
_journal_volume 48
_journal_year 2019
_chemical_formula_sum 'C22 H40 B10 Cl N2 P2 Rh S2'
_chemical_formula_weight 705.08
_space_group_crystal_system triclinic
_space_group_IT_number 2
_space_group_name_Hall '-P 1'
_space_group_name_H-M_alt 'P -1'
_symmetry_space_group_name_Hall '-P 1'
_symmetry_space_group_name_H-M 'P -1'
_atom_sites_solution_hydrogens mixed
_audit_creation_method SHELXL-2014/7
_cell_angle_alpha 88.649(2)
_cell_angle_beta 75.070(2)
_cell_angle_gamma 89.069(2)
_cell_formula_units_Z 2
_cell_length_a 9.4717(2)
_cell_length_b 10.4441(3)
_cell_length_c 16.3936(4)
_cell_measurement_reflns_used 7688
_cell_measurement_temperature 130
_cell_measurement_theta_max 28.0580
_cell_measurement_theta_min 2.5630
_cell_volume 1566.44(7)
_computing_cell_refinement
;
CrysAlisPro, Agilent Technologies,
Version 1.171.37.35 (release 13-08-2014 CrysAlis171 .NET)
(compiled Aug 13 2014,18:06:01)
;
_computing_data_collection
;
CrysAlisPro, Agilent Technologies,
Version 1.171.37.35 (release 13-08-2014 CrysAlis171 .NET)
(compiled Aug 13 2014,18:06:01)
;
_computing_data_reduction
;
CrysAlisPro, Agilent Technologies,
Version 1.171.37.35 (release 13-08-2014 CrysAlis171 .NET)
(compiled Aug 13 2014,18:06:01)
;
_computing_structure_refinement 'SHELXL-2014/7 (Sheldrick, 2014)'
_computing_structure_solution SHELXS
_diffrn_ambient_temperature 130
_diffrn_detector_area_resol_mean 16.3560
_diffrn_measured_fraction_theta_full 1.000
_diffrn_measured_fraction_theta_max 0.945
_diffrn_measurement_device_type 'Xcalibur, Sapphire3, Gemini'
_diffrn_measurement_method '\w scans'
_diffrn_radiation_type MoK\a
_diffrn_radiation_wavelength 0.71073
_diffrn_reflns_av_R_equivalents 0.0492
_diffrn_reflns_av_unetI/netI 0.0591
_diffrn_reflns_Laue_measured_fraction_full 1.000
_diffrn_reflns_Laue_measured_fraction_max 0.945
_diffrn_reflns_limit_h_max 12
_diffrn_reflns_limit_h_min -12
_diffrn_reflns_limit_k_max 13
_diffrn_reflns_limit_k_min -13
_diffrn_reflns_limit_l_max 21
_diffrn_reflns_limit_l_min -21
_diffrn_reflns_number 24286
_diffrn_reflns_point_group_measured_fraction_full 1.000
_diffrn_reflns_point_group_measured_fraction_max 0.945
_diffrn_reflns_theta_full 25.242
_diffrn_reflns_theta_max 28.281
_diffrn_reflns_theta_min 2.225
_diffrn_source 'Enhance (Mo) X-ray Source'
_exptl_absorpt_coefficient_mu 0.885
_exptl_absorpt_correction_T_max 1.00000
_exptl_absorpt_correction_T_min 0.99008
_exptl_absorpt_correction_type multi-scan
_exptl_absorpt_process_details
; 
CrysAlisPro, Agilent Technologies,
Version 1.171.37.35 (release 13-08-2014 CrysAlis171 .NET)
(compiled Aug 13 2014,18:06:01)
Empirical absorption correction using spherical harmonics,
 implemented in SCALE3 ABSPACK scaling algorithm.
;
_exptl_crystal_colour 'clear orange'
_exptl_crystal_density_diffrn 1.495
_exptl_crystal_description prism
_exptl_crystal_F_000 720
_exptl_crystal_size_max 0.2200
_exptl_crystal_size_mid 0.1000
_exptl_crystal_size_min 0.0300
_refine_diff_density_max 0.775
_refine_diff_density_min -0.496
_refine_diff_density_rms 0.094
_refine_ls_extinction_method none
_refine_ls_goodness_of_fit_ref 1.034
_refine_ls_hydrogen_treatment mixed
_refine_ls_matrix_type full
_refine_ls_number_parameters 375
_refine_ls_number_reflns 7337
_refine_ls_number_restraints 0
_refine_ls_restrained_S_all 1.034
_refine_ls_R_factor_all 0.0615
_refine_ls_R_factor_gt 0.0415
_refine_ls_shift/su_max 0.001
_refine_ls_shift/su_mean 0.000
_refine_ls_structure_factor_coef Fsqd
_refine_ls_weighting_details 'w=1/[\s^2^(Fo^2^)+(0.0279P)^2^+1.1115P] where P=(Fo^2^+2Fc^2^)/3'
_refine_ls_weighting_scheme calc
_refine_ls_wR_factor_gt 0.0763
_refine_ls_wR_factor_ref 0.0823
_reflns_Friedel_coverage 0.000
_reflns_number_gt 5847
_reflns_number_total 7337
_reflns_threshold_expression 'I > 2\s(I)'
_cod_data_source_file c9dt00628a3.cif
_cod_data_source_block RhClP2Anil2
_cod_depositor_comments 'Adding full bibliography for 7049216.cif.'
_cod_database_code 7049216
_shelx_shelxl_version_number 2014/7
_shelx_space_group_comment
; 
The symmetry employed for this shelxl refinement is uniquely defined 
by the following loop, which should always be used as a source of 
symmetry information in preference to the above space-group names. 
They are only intended as comments. 
;

loop_
_space_group_symop_operation_xyz
'x, y, z'
'-x, -y, -z'

loop_
_atom_site_label
_atom_site_type_symbol
_atom_site_fract_x
_atom_site_fract_y
_atom_site_fract_z
_atom_site_U_iso_or_equiv
_atom_site_adp_type
_atom_site_occupancy
_atom_site_site_symmetry_order
_atom_site_calc_flag
_atom_site_refinement_flags_posn
_atom_site_refinement_flags_adp
B1 B 0.7257(4) 0.7050(4) 0.1139(2) 0.0238(8) Uani 1 1 d . .
H1 H 0.7041 0.6118 0.0898 0.029 Uiso 1 1 calc R U
B2 B 0.6336(4) 0.8476(4) 0.0953(2) 0.0278(8) Uani 1 1 d . .
H2 H 0.5523 0.8487 0.0579 0.033 Uiso 1 1 calc R U
C3 C 0.4510(3) 0.7630(3) 0.4733(2) 0.0279(7) Uani 1 1 d . .
H3 H 0.3794 0.7700 0.4438 0.033 Uiso 1 1 calc R U
B3 B 0.6140(4) 0.9458(4) 0.1849(2) 0.0256(8) Uani 1 1 d . .
H3A H 0.5194 1.0103 0.2065 0.031 Uiso 1 1 calc R U
C4 C 0.8795(3) 0.8474(3) 0.20401(18) 0.0180(6) Uani 1 1 d . .
B4 B 0.5960(4) 0.7788(4) 0.1985(2) 0.0249(8) Uani 1 1 d . .
H4 H 0.4906 0.7343 0.2289 0.030 Uiso 1 1 calc R U
C5 C 1.2989(3) 0.5771(3) 0.08761(19) 0.0235(7) Uani 1 1 d . .
B5 B 0.6964(3) 0.8649(3) 0.2574(2) 0.0183(7) Uani 1 1 d . .
H5 H 0.6583 0.8751 0.3262 0.022 Uiso 1 1 calc R U
C7 C 0.6669(3) 0.6594(3) 0.49661(19) 0.0221(7) Uani 1 1 d . .
B7 B 0.8240(4) 0.8268(4) 0.0466(2) 0.0242(8) Uani 1 1 d . .
H7 H 0.8657 0.8136 -0.0218 0.029 Uiso 1 1 calc R U
B6 B 0.7919(4) 0.9881(3) 0.1899(2) 0.0213(7) Uani 1 1 d . .
H6 H 0.8133 1.0804 0.2151 0.026 Uiso 1 1 calc R U
C10 C 0.7618(3) 0.7244(3) 0.20911(18) 0.0170(6) Uani 1 1 d . .
B10 B 0.9044(4) 0.7474(3) 0.1197(2) 0.0199(7) Uani 1 1 d . .
H10 H 0.9988 0.6821 0.1003 0.024 Uiso 1 1 calc R U
B9 B 0.9212(4) 0.9152(3) 0.1053(2) 0.0211(7) Uani 1 1 d . .
H9 H 1.0268 0.9598 0.0754 0.025 Uiso 1 1 calc R U
B8 B 0.7545(4) 0.9774(3) 0.0908(2) 0.0229(8) Uani 1 1 d . .
H8 H 0.7513 1.0630 0.0508 0.027 Uiso 1 1 calc R U
C12 C 1.2575(3) 0.6285(3) 0.16898(19) 0.0202(6) Uani 1 1 d . .
H12 H 1.282(4) 0.728(4) 0.020(2) 0.040(12) Uiso 1 1 d . .
H11 H 1.345(5) 0.619(4) -0.029(3) 0.063(15) Uiso 1 1 d . .
C13 C 0.9385(3) 0.4341(3) 0.1616(2) 0.0274(7) Uani 1 1 d . .
H13A H 0.9645 0.3469 0.1466 0.041 Uiso 1 1 calc R U
H13B H 1.0207 0.4761 0.1729 0.041 Uiso 1 1 calc R U
H13C H 0.9108 0.4778 0.1158 0.041 Uiso 1 1 calc R U
C14 C 0.5613(3) 0.6720(3) 0.45158(19) 0.0230(7) Uani 1 1 d . .
C16 C 1.0562(3) 0.9720(3) 0.31094(19) 0.0217(6) Uani 1 1 d . .
C17 C 0.8482(4) 0.3500(3) 0.3088(2) 0.0286(7) Uani 1 1 d . .
H17A H 0.8667 0.2644 0.2883 0.043 Uiso 1 1 calc R U
H17B H 0.7680 0.3496 0.3585 0.043 Uiso 1 1 calc R U
H17C H 0.9338 0.3818 0.3223 0.043 Uiso 1 1 calc R U
C18 C 1.3410(3) 0.4476(3) 0.0809(2) 0.0268(7) Uani 1 1 d . .
H18 H 1.3707 0.4117 0.0278 0.032 Uiso 1 1 calc R U
C20 C 1.2594(3) 0.5522(3) 0.2394(2) 0.0235(7) Uani 1 1 d . .
H20 H 1.2348 0.5876 0.2929 0.028 Uiso 1 1 calc R U
C21 C 0.8100(3) 0.4364(3) 0.24069(19) 0.0213(6) Uani 1 1 d . .
C23 C 0.6636(4) 0.7425(3) 0.5617(2) 0.0312(8) Uani 1 1 d . .
H23 H 0.7352 0.7367 0.5912 0.037 Uiso 1 1 calc R U
C26 C 1.1118(3) 1.0723(3) 0.2402(2) 0.0267(7) Uani 1 1 d . .
H26A H 1.2042 1.0446 0.2050 0.040 Uiso 1 1 calc R U
H26B H 1.1235 1.1529 0.2646 0.040 Uiso 1 1 calc R U
H26C H 1.0426 1.0822 0.2067 0.040 Uiso 1 1 calc R U
C27 C 1.2980(3) 0.4234(3) 0.2303(2) 0.0278(7) Uani 1 1 d . .
H27 H 1.2960 0.3716 0.2774 0.033 Uiso 1 1 calc R U
C30 C 1.3391(3) 0.3735(3) 0.1505(2) 0.0296(8) Uani 1 1 d . .
H30 H 1.3660 0.2876 0.1441 0.035 Uiso 1 1 calc R U
C31 C 1.1782(3) 0.9521(3) 0.3561(2) 0.0308(8) Uani 1 1 d . .
H31A H 1.2635 0.9178 0.3174 0.046 Uiso 1 1 calc R U
H31B H 1.1461 0.8934 0.4030 0.046 Uiso 1 1 calc R U
H31C H 1.2013 1.0327 0.3762 0.046 Uiso 1 1 calc R U
C33 C 0.9184(3) 1.0172(3) 0.3756(2) 0.0253(7) Uani 1 1 d . .
H33A H 0.8422 1.0344 0.3478 0.038 Uiso 1 1 calc R U
H33B H 0.9391 1.0939 0.4013 0.038 Uiso 1 1 calc R U
H33C H 0.8873 0.9517 0.4183 0.038 Uiso 1 1 calc R U
C34 C 0.4485(4) 0.8434(3) 0.5392(2) 0.0364(9) Uani 1 1 d . .
H34 H 0.3745 0.9046 0.5542 0.044 Uiso 1 1 calc R U
C35 C 0.6725(3) 0.3859(3) 0.2197(2) 0.0285(7) Uani 1 1 d . .
H35A H 0.6367 0.4488 0.1861 0.043 Uiso 1 1 calc R U
H35B H 0.5988 0.3693 0.2711 0.043 Uiso 1 1 calc R U
H35C H 0.6960 0.3082 0.1887 0.043 Uiso 1 1 calc R U
C37 C 0.5539(4) 0.8340(4) 0.5829(2) 0.0361(9) Uani 1 1 d . .
H37 H 0.5517 0.8894 0.6268 0.043 Uiso 1 1 calc R U
N1 N 0.7821(3) 0.5672(3) 0.47206(16) 0.0257(6) Uani 1 1 d . .
H1A H 0.7494 0.4938 0.4577 0.031 Uiso 1 1 calc R U
H1B H 0.8266 0.5520 0.5130 0.031 Uiso 1 1 calc R U
N2 N 1.2953(4) 0.6484(4) 0.0169(2) 0.0348(7) Uani 1 1 d . .
P1 P 1.01685(8) 0.81162(7) 0.27042(5) 0.01683(16) Uani 1 1 d . .
P5 P 0.78269(8) 0.59962(7) 0.28964(5) 0.01700(16) Uani 1 1 d . .
S1 S 0.56535(8) 0.56972(8) 0.36616(5) 0.02257(17) Uani 1 1 d . .
S2 S 1.21920(8) 0.79484(7) 0.17784(5) 0.02228(17) Uani 1 1 d . .
Cl1 Cl 1.07185(9) 0.68089(8) 0.46271(5) 0.03001(19) Uani 1 1 d . .
Rh1 Rh 0.92478(2) 0.66210(2) 0.36464(2) 0.01793(7) Uani 1 1 d . .

loop_
_atom_site_aniso_label
_atom_site_aniso_U_11
_atom_site_aniso_U_22
_atom_site_aniso_U_33
_atom_site_aniso_U_23
_atom_site_aniso_U_13
_atom_site_aniso_U_12
B1 0.0253(18) 0.028(2) 0.0215(18) -0.0014(16) -0.0120(15) -0.0022(15)
B2 0.0261(19) 0.033(2) 0.026(2) 0.0068(17) -0.0112(16) -0.0008(16)
C3 0.0184(15) 0.0310(19) 0.0297(18) 0.0083(15) 0.0012(13) -0.0036(13)
B3 0.0207(18) 0.027(2) 0.029(2) 0.0063(16) -0.0064(15) 0.0020(15)
C4 0.0155(14) 0.0184(15) 0.0186(15) 0.0017(12) -0.0019(11) -0.0011(11)
B4 0.0170(17) 0.029(2) 0.031(2) 0.0043(16) -0.0115(15) -0.0004(14)
C5 0.0166(15) 0.0303(18) 0.0232(16) -0.0006(14) -0.0043(12) -0.0011(13)
B5 0.0140(15) 0.0173(17) 0.0224(18) 0.0009(14) -0.0028(13) 0.0003(13)
C7 0.0202(15) 0.0221(16) 0.0211(16) 0.0068(13) -0.0004(12) -0.0038(12)
B7 0.0263(19) 0.029(2) 0.0176(17) 0.0030(15) -0.0055(15) -0.0006(15)
B6 0.0187(17) 0.0187(18) 0.0257(19) 0.0045(15) -0.0048(14) 0.0017(13)
C10 0.0166(14) 0.0163(15) 0.0182(15) 0.0006(12) -0.0045(11) -0.0026(11)
B10 0.0207(17) 0.0216(18) 0.0157(16) -0.0002(14) -0.0018(13) -0.0008(14)
B9 0.0212(17) 0.0177(18) 0.0228(18) 0.0039(15) -0.0032(14) -0.0011(14)
B8 0.0236(18) 0.0203(18) 0.0227(18) 0.0065(15) -0.0029(15) 0.0019(14)
C12 0.0148(14) 0.0204(16) 0.0255(16) -0.0022(13) -0.0053(12) 0.0006(12)
C13 0.0278(17) 0.0217(17) 0.0327(19) -0.0041(14) -0.0074(14) 0.0008(13)
C14 0.0211(15) 0.0265(17) 0.0194(16) 0.0051(13) -0.0013(12) -0.0076(13)
C16 0.0215(15) 0.0170(15) 0.0266(17) -0.0010(13) -0.0061(13) -0.0036(12)
C17 0.0340(18) 0.0178(16) 0.0351(19) 0.0018(14) -0.0112(15) 0.0013(13)
C18 0.0197(15) 0.0303(18) 0.0296(18) -0.0100(15) -0.0043(13) 0.0041(13)
C20 0.0187(15) 0.0289(18) 0.0233(16) -0.0017(14) -0.0055(13) -0.0020(13)
C21 0.0229(15) 0.0137(15) 0.0279(17) -0.0023(13) -0.0075(13) -0.0026(12)
C23 0.0301(18) 0.041(2) 0.0207(17) 0.0010(15) -0.0022(14) -0.0116(15)
C26 0.0232(16) 0.0166(16) 0.038(2) 0.0013(14) -0.0040(14) -0.0060(12)
C27 0.0244(16) 0.0264(18) 0.0319(19) 0.0085(15) -0.0071(14) 0.0014(13)
C30 0.0236(17) 0.0225(17) 0.042(2) -0.0039(16) -0.0077(15) 0.0002(13)
C31 0.0284(17) 0.0265(18) 0.042(2) -0.0028(16) -0.0176(16) -0.0064(14)
C33 0.0283(17) 0.0196(16) 0.0267(17) -0.0044(14) -0.0046(14) 0.0008(13)
C34 0.0240(17) 0.035(2) 0.042(2) -0.0044(17) 0.0083(15) 0.0029(15)
C35 0.0294(17) 0.0244(18) 0.0335(19) -0.0035(15) -0.0104(15) -0.0088(14)
C37 0.036(2) 0.039(2) 0.0273(19) -0.0091(16) 0.0038(15) -0.0106(16)
N1 0.0248(14) 0.0305(15) 0.0241(14) 0.0086(12) -0.0110(11) -0.0052(11)
N2 0.0400(18) 0.038(2) 0.0236(17) 0.0016(15) -0.0033(14) 0.0092(15)
P1 0.0142(4) 0.0160(4) 0.0203(4) -0.0003(3) -0.0043(3) -0.0013(3)
P5 0.0148(4) 0.0167(4) 0.0194(4) 0.0008(3) -0.0042(3) -0.0025(3)
S1 0.0175(4) 0.0277(4) 0.0220(4) 0.0034(3) -0.0039(3) -0.0073(3)
S2 0.0153(4) 0.0198(4) 0.0288(4) -0.0002(3) -0.0003(3) -0.0011(3)
Cl1 0.0300(4) 0.0315(5) 0.0344(5) 0.0054(4) -0.0192(4) -0.0057(3)
Rh1 0.01656(12) 0.01756(13) 0.02048(13) 0.00194(9) -0.00634(9) -0.00136(9)

loop_
_atom_type_symbol
_atom_type_description
_atom_type_scat_dispersion_real
_atom_type_scat_dispersion_imag
_atom_type_scat_source
C C 0.0033 0.0016 'International Tables Vol C Tables 4.2.6.8 and 6.1.1.4'
H H 0.0000 0.0000 'International Tables Vol C Tables 4.2.6.8 and 6.1.1.4'
B B 0.0013 0.0007 'International Tables Vol C Tables 4.2.6.8 and 6.1.1.4'
N N 0.0061 0.0033 'International Tables Vol C Tables 4.2.6.8 and 6.1.1.4'
P P 0.1023 0.0942 'International Tables Vol C Tables 4.2.6.8 and 6.1.1.4'
S S 0.1246 0.1234 'International Tables Vol C Tables 4.2.6.8 and 6.1.1.4'
Cl Cl 0.1484 0.1585 'International Tables Vol C Tables 4.2.6.8 and 6.1.1.4'
Rh Rh -1.1178 0.9187 'International Tables Vol C Tables 4.2.6.8 and 6.1.1.4'

loop_
_geom_angle_atom_site_label_1
_geom_angle_atom_site_label_2
_geom_angle_atom_site_label_3
_geom_angle
C10 B1 B7 105.7(2)
C10 B1 B2 105.2(2)
B7 B1 B2 60.4(2)
C10 B1 B4 58.85(18)
B7 B1 B4 108.5(3)
B2 B1 B4 59.9(2)
C10 B1 B10 59.64(17)
B7 B1 B10 59.41(19)
B2 B1 B10 107.8(3)
B4 B1 B10 108.4(2)
B1 B2 B4 60.2(2)
B1 B2 B8 107.9(2)
B4 B2 B8 107.9(3)
B1 B2 B3 107.5(2)
B4 B2 B3 59.3(2)
B8 B2 B3 60.3(2)
B1 B2 B7 59.8(2)
B4 B2 B7 108.2(2)
B8 B2 B7 60.3(2)
B3 B2 B7 108.4(2)
C34 C3 C14 119.2(3)
B4 B3 B6 108.7(2)
B4 B3 B5 60.72(19)
B6 B3 B5 60.13(19)
B4 B3 B2 60.2(2)
B6 B3 B2 107.3(3)
B5 B3 B2 108.2(3)
B4 B3 B8 108.1(3)
B6 B3 B8 59.16(19)
B5 B3 B8 107.5(2)
B2 B3 B8 59.7(2)
C10 C4 B9 109.8(2)
C10 C4 B6 108.6(2)
B9 C4 B6 62.51(19)
C10 C4 B10 60.94(17)
B9 C4 B10 62.20(19)
B6 C4 B10 113.0(2)
C10 C4 B5 59.74(17)
B9 C4 B5 113.3(2)
B6 C4 B5 61.85(18)
B10 C4 B5 112.3(2)
C10 C4 P1 111.82(18)
B9 C4 P1 125.36(19)
B6 C4 P1 129.8(2)
B10 C4 P1 112.07(19)
B5 C4 P1 117.65(19)
C10 B4 B3 105.3(2)
C10 B4 B2 104.7(2)
B3 B4 B2 60.5(2)
C10 B4 B1 58.23(18)
B3 B4 B1 108.2(3)
B2 B4 B1 59.9(2)
C10 B4 B5 58.64(17)
B3 B4 B5 60.0(2)
B2 B4 B5 108.0(3)
B1 B4 B5 107.2(2)
N2 C5 C18 120.4(3)
N2 C5 C12 122.1(3)
C18 C5 C12 117.5(3)
C10 B5 C4 59.05(17)
C10 B5 B3 104.5(2)
C4 B5 B3 105.3(2)
C10 B5 B6 105.4(2)
C4 B5 B6 58.46(18)
B3 B5 B6 59.91(19)
C10 B5 B4 58.52(18)
C4 B5 B4 106.1(2)
B3 B5 B4 59.2(2)
B6 B5 B4 107.3(2)
C23 C7 C14 119.1(3)
C23 C7 N1 120.8(3)
C14 C7 N1 119.9(3)
B10 B7 B1 60.57(19)
B10 B7 B9 59.92(19)
B1 B7 B9 108.1(2)
B10 B7 B2 108.2(2)
B1 B7 B2 59.8(2)
B9 B7 B2 107.5(3)
B10 B7 B8 107.4(2)
B1 B7 B8 107.3(2)
B9 B7 B8 59.44(19)
B2 B7 B8 59.6(2)
C4 B6 B8 105.6(2)
C4 B6 B3 106.2(2)
B8 B6 B3 60.9(2)
C4 B6 B9 58.39(18)
B8 B6 B9 60.1(2)
B3 B6 B9 108.7(3)
C4 B6 B5 59.68(18)
B8 B6 B5 108.7(2)
B3 B6 B5 59.96(19)
B9 B6 B5 108.1(2)
B1 C10 C4 110.5(2)
B1 C10 B4 62.9(2)
C4 C10 B4 111.2(2)
B1 C10 B5 114.4(2)
C4 C10 B5 61.22(17)
B4 C10 B5 62.84(19)
B1 C10 B10 62.59(19)
C4 C10 B10 60.01(17)
B4 C10 B10 114.1(2)
B5 C10 B10 112.8(2)
B1 C10 P5 129.1(2)
C4 C10 P5 111.42(17)
B4 C10 P5 123.4(2)
B5 C10 P5 110.41(19)
B10 C10 P5 118.87(19)
C4 B10 C10 59.05(17)
C4 B10 B7 105.9(2)
C10 B10 B7 104.7(2)
C4 B10 B9 58.51(18)
C10 B10 B9 105.4(2)
B7 B10 B9 60.4(2)
C4 B10 B1 105.8(2)
C10 B10 B1 57.77(18)
B7 B10 B1 60.01(19)
B9 B10 B1 108.0(2)
C4 B9 B10 59.29(18)
C4 B9 B8 105.7(2)
B10 B9 B8 108.2(2)
C4 B9 B6 59.10(18)
B10 B9 B6 107.9(2)
B8 B9 B6 59.47(19)
C4 B9 B7 105.9(2)
B10 B9 B7 59.68(19)
B8 B9 B7 60.7(2)
B6 B9 B7 108.1(2)
B6 B8 B9 60.44(19)
B6 B8 B2 108.1(2)
B9 B8 B2 108.2(3)
B6 B8 B3 59.97(19)
B9 B8 B3 108.3(2)
B2 B8 B3 59.9(2)
B6 B8 B7 108.1(2)
B9 B8 B7 59.85(19)
B2 B8 B7 60.1(2)
B3 B8 B7 107.9(2)
C20 C12 C5 120.4(3)
C20 C12 S2 121.3(2)
C5 C12 S2 118.1(2)
C3 C14 C7 120.6(3)
C3 C14 S1 119.2(2)
C7 C14 S1 120.2(2)
C33 C16 C31 108.3(3)
C33 C16 C26 112.3(3)
C31 C16 C26 106.5(2)
C33 C16 P1 108.19(19)
C31 C16 P1 108.0(2)
C26 C16 P1 113.3(2)
C30 C18 C5 121.4(3)
C27 C20 C12 120.2(3)
C17 C21 C13 108.6(3)
C17 C21 C35 109.4(2)
C13 C21 C35 109.7(2)
C17 C21 P5 103.9(2)
C13 C21 P5 111.9(2)
C35 C21 P5 113.2(2)
C37 C23 C7 120.1(3)
C30 C27 C20 119.2(3)
C18 C30 C27 121.2(3)
C37 C34 C3 120.7(3)
C34 C37 C23 120.2(3)
C7 N1 Rh1 101.65(18)
C16 P1 C4 105.57(13)
C16 P1 S2 95.95(10)
C4 P1 S2 103.12(9)
C16 P1 Rh1 117.38(10)
C4 P1 Rh1 108.21(9)
S2 P1 Rh1 124.41(4)
C10 P5 C21 110.17(13)
C10 P5 S1 104.62(9)
C21 P5 S1 96.91(10)
C10 P5 Rh1 111.93(9)
C21 P5 Rh1 120.09(10)
S1 P5 Rh1 111.14(4)
C14 S1 P5 101.13(10)
C12 S2 P1 105.64(10)
N1 Rh1 P5 88.08(7)
N1 Rh1 P1 160.47(7)
P5 Rh1 P1 91.20(3)
N1 Rh1 Cl1 81.42(7)
P5 Rh1 Cl1 166.21(3)
P1 Rh1 Cl1 101.68(3)

loop_
_geom_bond_atom_site_label_1
_geom_bond_atom_site_label_2
_geom_bond_distance
B1 C10 1.699(4)
B1 B7 1.774(5)
B1 B2 1.774(5)
B1 B4 1.780(5)
B1 B10 1.783(5)
B2 B4 1.774(5)
B2 B8 1.777(5)
B2 B3 1.781(5)
B2 B7 1.786(5)
C3 C34 1.379(5)
C3 C14 1.384(4)
B3 B4 1.758(5)
B3 B6 1.771(5)
B3 B5 1.773(5)
B3 B8 1.787(5)
C4 C10 1.701(4)
C4 B9 1.703(4)
C4 B6 1.716(4)
C4 B10 1.718(4)
C4 B5 1.738(4)
C4 P1 1.927(3)
B4 C10 1.711(4)
B4 B5 1.785(5)
C5 N2 1.370(4)
C5 C18 1.402(4)
C5 C12 1.406(4)
B5 C10 1.713(4)
B5 B6 1.775(5)
C7 C23 1.385(4)
C7 C14 1.391(4)
C7 N1 1.427(4)
B7 B10 1.763(5)
B7 B9 1.775(5)
B7 B8 1.791(5)
B6 B8 1.757(5)
B6 B9 1.774(5)
C10 B10 1.733(4)
C10 P5 1.878(3)
B10 B9 1.767(5)
B9 B8 1.768(5)
C12 C20 1.391(4)
C12 S2 1.771(3)
C13 C21 1.533(4)
C14 S1 1.773(3)
C16 C33 1.530(4)
C16 C31 1.534(4)
C16 C26 1.539(4)
C16 P1 1.894(3)
C17 C21 1.530(4)
C18 C30 1.359(5)
C20 C27 1.389(4)
C21 C35 1.534(4)
C21 P5 1.887(3)
C23 C37 1.382(5)
C27 C30 1.378(5)
C34 C37 1.372(5)
N1 Rh1 2.155(2)
P1 S2 2.1237(10)
P1 Rh1 2.1957(8)
P5 S1 2.1402(10)
P5 Rh1 2.1604(7)
Cl1 Rh1 2.3962(8)
